data_2225435
loop_
_publ_author_name
'Liu, Hou-Ting'
'Lu, Jing'
'Wang, Da-Qi'

_publ_section_title
;
 Poly[[diaqua(\m~4~-<small>L</small>-tartrato)(\m~2~-<small>L</small>-tartrato)dizinc(II)]
 tetrahydrate]
;
_journal_coeditor_code BQ2195
_journal_issue 4
_journal_name_full 'Acta Crystallographica Section E'
_journal_page_first m374
_journal_paper_doi 10.1107/S1600536810007543
_journal_volume 66
_journal_year 2010
_chemical_formula_iupac '[Zn (C4 H4 O6) (H2 O)], 2H2 O'
_chemical_formula_moiety 'C4 H6 O7 Zn, 2(H2 O)'
_chemical_formula_sum 'C4 H10 O9 Zn'
_chemical_formula_weight 267.49
_chemical_name_systematic
;
Poly[[diaqua(\m~4~-L-tartrato)(\m~2~-L-tartrato)dizinc(II)]
tetrahydrate]
;
_space_group_IT_number 5
_symmetry_cell_setting monoclinic
_symmetry_space_group_name_Hall 'C 2y'
_symmetry_space_group_name_H-M 'C 1 2 1'
_atom_sites_solution_hydrogens geom
_atom_sites_solution_primary direct
_atom_sites_solution_secondary difmap
_audit_creation_method SHELXL-97
_cell_angle_alpha 90.00
_cell_angle_beta 114.1300(10)
_cell_angle_gamma 90.00
_cell_formula_units_Z 4
_cell_length_a 12.8652(16)
_cell_length_b 8.7884(14)
_cell_length_c 8.3816(12)
_cell_measurement_reflns_used 1296
_cell_measurement_temperature 296
_cell_measurement_theta_max 25.00
_cell_measurement_theta_min 2.66
_cell_volume 864.9(2)
_computing_cell_refinement 'SAINT (Sheldrick, 2008)'
_computing_data_collection 'SMART (Sheldrick, 2008)'
_computing_data_reduction 'SAINT (Sheldrick, 2008)'
_computing_molecular_graphics 'SHELXTL (Sheldrick, 2008)'
_computing_publication_material 'SHELXL97 (Sheldrick, 2008)'
_computing_structure_refinement 'SHELXL97 (Sheldrick, 2008)'
_computing_structure_solution 'SHELXS97 (Sheldrick, 2008)'
_diffrn_ambient_temperature 296
_diffrn_measured_fraction_theta_full 1.000
_diffrn_measured_fraction_theta_max 1.000
_diffrn_measurement_device_type 'Bruker SMART CCD area-detector'
_diffrn_measurement_method 'phi and omega scans'
_diffrn_radiation_monochromator graphite
_diffrn_radiation_source 'fine-focus sealed tube'
_diffrn_radiation_type MoK\a
_diffrn_radiation_wavelength 0.71073
_diffrn_reflns_av_R_equivalents 0.0166
_diffrn_reflns_av_sigmaI/netI 0.0388
_diffrn_reflns_limit_h_max 14
_diffrn_reflns_limit_h_min -15
_diffrn_reflns_limit_k_max 10
_diffrn_reflns_limit_k_min -8
_diffrn_reflns_limit_l_max 9
_diffrn_reflns_limit_l_min -9
_diffrn_reflns_number 2182
_diffrn_reflns_theta_full 25.00
_diffrn_reflns_theta_max 25.00
_diffrn_reflns_theta_min 2.66
_exptl_absorpt_coefficient_mu 2.870
_exptl_absorpt_correction_T_max 0.3583
_exptl_absorpt_correction_T_min 0.3279
_exptl_absorpt_correction_type multi-scan
_exptl_absorpt_process_details '(SADABS; Sheldrick, 1996)'
_exptl_crystal_colour white
_exptl_crystal_density_diffrn 2.054
_exptl_crystal_density_method 'not measured'
_exptl_crystal_description block
_exptl_crystal_F_000 544
_exptl_crystal_size_max 0.50
_exptl_crystal_size_mid 0.48
_exptl_crystal_size_min 0.45
_refine_diff_density_max 0.341
_refine_diff_density_min -0.424
_refine_ls_abs_structure_details 'Flack (1983), 481 Friedel pairs'
_refine_ls_abs_structure_Flack 0.01(2)
_refine_ls_extinction_method none
_refine_ls_goodness_of_fit_ref 1.101
_refine_ls_hydrogen_treatment constr
_refine_ls_matrix_type full
_refine_ls_number_parameters 147
_refine_ls_number_reflns 1296
_refine_ls_number_restraints 1
_refine_ls_restrained_S_all 1.101
_refine_ls_R_factor_all 0.0252
_refine_ls_R_factor_gt 0.0245
_refine_ls_shift/su_max 0.001
_refine_ls_shift/su_mean 0.000
_refine_ls_structure_factor_coef Fsqd
_refine_ls_weighting_details 'calc w=1/[\s^2^(Fo^2^)+(0.0392P)^2^+0.8210P] where P=(Fo^2^+2Fc^2^)/3'
_refine_ls_weighting_scheme calc
_refine_ls_wR_factor_gt 0.0706
_refine_ls_wR_factor_ref 0.0710
_reflns_number_gt 1262
_reflns_number_total 1296
_reflns_threshold_expression I>2sigma(I)
_cod_data_source_file bq2195.cif
_cod_data_source_block I
_cod_depositor_comments
;
The following automatic conversions were performed:
'_symmetry_cell_setting' value 'Monoclinic' changed to 'monoclinic'
according to '/home/saulius/struct/CIF-dictionaries/cif_core.dic'
dictionary named 'cif_core.dic' version 2.4.1 from 2010-06-29.

Automatic conversion script
Id: cif_fix_enum 1527 2010-12-29 10:47:43Z saulius 
;
_cod_original_sg_symbol_H-M 'C 2'
_cod_database_code 2225435
_cod_database_fobs_code 2225435

loop_
_symmetry_equiv_pos_as_xyz
'x, y, z'
'-x, y, -z'
'x+1/2, y+1/2, z'
'-x+1/2, y+1/2, -z'

loop_
_atom_site_type_symbol
_atom_site_label
_atom_site_fract_x
_atom_site_fract_y
_atom_site_fract_z
_atom_site_U_iso_or_equiv
_atom_site_adp_type
_atom_site_calc_flag
_atom_site_refinement_flags
_atom_site_occupancy
_atom_site_disorder_assembly
_atom_site_disorder_group
Zn Zn1 0.23251(3) 0.52758(7) 0.15818(5) 0.02164(15) Uani d . 1 . .
O O1 0.2031(2) 0.3568(4) 0.2954(4) 0.0271(7) Uani d . 1 . .
O O2 0.1296(3) 0.1272(4) 0.2844(4) 0.0418(9) Uani d . 1 . .
O O3 0.2105(2) 0.7016(4) -0.0093(4) 0.0289(7) Uani d . 1 . .
O O4 0.1403(2) 0.9327(3) -0.1022(4) 0.0307(7) Uani d . 1 . .
O O5 0.0911(2) 0.4067(3) -0.0441(4) 0.0270(7) Uani d . 1 . .
H H5 0.0531 0.4421 -0.1579 0.032 Uiso d R 1 . .
O O6 0.0846(2) 0.6635(4) 0.1705(4) 0.0265(7) Uani d . 1 . .
H H6 0.0438 0.6340 0.2349 0.032 Uiso d R 1 . .
O O7 0.3436(3) 0.6376(5) 0.3781(4) 0.0447(9) Uani d . 1 . .
H H7B 0.3339 0.6097 0.4681 0.054 Uiso d R 1 . .
H H7C 0.3352 0.7335 0.3666 0.054 Uiso d R 1 . .
O O8 0.1503(7) 0.4516(9) 0.6526(9) 0.042(3) Uani d P 0.499(12) A 1
H H8A 0.0955 0.4991 0.5745 0.050 Uiso d PR 0.499(12) A 1
H H8D 0.2121 0.5007 0.6784 0.050 Uiso d PR 0.499(12) A 1
O O9 0.0715(6) 0.8274(9) 0.4409(8) 0.038(2) Uani d P 0.495(11) B 1
H H9A 0.0955 0.8838 0.5312 0.057 Uiso d PR 0.495(11) B 1
H H9C 0.0299 0.7572 0.4531 0.057 Uiso d PR 0.495(11) B 1
O O8' 0.0611(7) 0.4189(9) 0.6283(8) 0.042(3) Uani d P 0.501(12) A 2
H H8'A -0.0075 0.3939 0.5660 0.050 Uiso d PR 0.501(12) A 2
H H8'D 0.0751 0.5059 0.5974 0.050 Uiso d PR 0.501(12) A 2
O O9' 0.1034(6) 0.6981(9) 0.4957(8) 0.038(2) Uani d P 0.505(11) B 2
H H9'A 0.0453 0.7453 0.4937 0.045 Uiso d PR 0.505(11) B 2
H H9'C 0.1636 0.7473 0.5563 0.045 Uiso d PR 0.505(11) B 2
C C1 0.1372(3) 0.2489(5) 0.2135(6) 0.0242(9) Uani d . 1 . .
C C2 0.0635(4) 0.2672(5) 0.0178(6) 0.0213(10) Uani d . 1 . .
H H2 0.0786 0.1821 -0.0453 0.026 Uiso calc R 1 . .
C C3 0.0619(4) 0.8000(5) 0.0673(6) 0.0240(11) Uani d . 1 . .
H H3 0.0737 0.8879 0.1447 0.029 Uiso calc R 1 . .
C C4 0.1442(3) 0.8113(5) -0.0218(6) 0.0233(9) Uani d . 1 . .

loop_
_atom_site_aniso_label
_atom_site_aniso_U_11
_atom_site_aniso_U_22
_atom_site_aniso_U_33
_atom_site_aniso_U_12
_atom_site_aniso_U_13
_atom_site_aniso_U_23
Zn1 0.0224(2) 0.0192(2) 0.0234(2) -0.0043(2) 0.00947(16) 0.0007(2)
O1 0.0278(14) 0.0253(17) 0.0275(16) -0.0077(13) 0.0104(12) 0.0035(14)
O2 0.070(2) 0.026(2) 0.0321(18) -0.0124(17) 0.0231(17) 0.0034(15)
O3 0.0307(15) 0.0190(16) 0.0466(19) 0.0052(13) 0.0257(14) 0.0091(14)
O4 0.0287(14) 0.0182(18) 0.0502(19) 0.0017(13) 0.0212(14) 0.0064(15)
O5 0.0375(15) 0.0179(17) 0.0333(17) -0.0090(13) 0.0224(13) -0.0027(13)
O6 0.0287(14) 0.0259(17) 0.0260(15) 0.0033(12) 0.0124(12) -0.0001(12)
O7 0.051(2) 0.048(2) 0.0279(16) -0.0214(18) 0.0087(15) -0.0063(17)
O8 0.050(6) 0.041(5) 0.030(4) -0.001(3) 0.012(3) 0.002(3)
O9 0.043(4) 0.044(6) 0.023(4) -0.007(3) 0.010(3) -0.007(3)
O8' 0.050(5) 0.041(4) 0.029(4) -0.001(4) 0.012(3) 0.002(3)
O9' 0.043(4) 0.044(5) 0.023(4) -0.007(3) 0.010(3) -0.008(3)
C1 0.0273(19) 0.023(2) 0.027(2) 0.0014(18) 0.0157(17) 0.0015(18)
C2 0.028(2) 0.014(2) 0.026(2) -0.0046(17) 0.0149(18) 0.0000(18)
C3 0.028(2) 0.012(2) 0.036(3) -0.0012(18) 0.017(2) -0.0045(19)
C4 0.0201(18) 0.017(2) 0.034(2) -0.0032(15) 0.0125(17) -0.0028(18)

loop_
_atom_type_symbol
_atom_type_description
_atom_type_scat_dispersion_real
_atom_type_scat_dispersion_imag
_atom_type_scat_source
C C 0.0033 0.0016 'International Tables Vol C Tables 4.2.6.8 and 6.1.1.4'
H H 0.0000 0.0000 'International Tables Vol C Tables 4.2.6.8 and 6.1.1.4'
O O 0.0106 0.0060 'International Tables Vol C Tables 4.2.6.8 and 6.1.1.4'
Zn Zn 0.2839 1.4301 'International Tables Vol C Tables 4.2.6.8 and 6.1.1.4'

loop_
_geom_angle_atom_site_label_1
_geom_angle_atom_site_label_2
_geom_angle_atom_site_label_3
_geom_angle_site_symmetry_1
_geom_angle_site_symmetry_3
_geom_angle
_geom_angle_publ_flag
O3 Zn1 O1 . . 162.78(11) ?
O3 Zn1 O4 . 4_545 92.67(13) ?
O1 Zn1 O4 . 4_545 100.41(13) ?
O3 Zn1 O7 . . 96.64(15) ?
O1 Zn1 O7 . . 93.60(14) ?
O4 Zn1 O7 4_545 . 93.97(14) ?
O3 Zn1 O5 . . 89.61(13) ?
O1 Zn1 O5 . . 77.90(12) ?
O4 Zn1 O5 4_545 . 96.51(12) ?
O7 Zn1 O5 . . 167.53(13) ?
O3 Zn1 O6 . . 75.68(11) ?
O1 Zn1 O6 . . 90.55(12) ?
O4 Zn1 O6 4_545 . 168.07(12) ?
O7 Zn1 O6 . . 90.00(14) ?
O5 Zn1 O6 . . 81.09(11) ?
C1 O1 Zn1 . . 119.1(3) ?
C4 O3 Zn1 . . 122.3(3) ?
C4 O4 Zn1 . 4 127.5(3) ?
C2 O5 Zn1 . . 112.7(3) ?
C2 O5 H5 . . 123.7 ?
Zn1 O5 H5 . . 123.7 ?
C3 O6 Zn1 . . 112.2(3) ?
C3 O6 H6 . . 123.9 ?
Zn1 O6 H6 . . 123.9 ?
Zn1 O7 H7B . . 111.1 ?
Zn1 O7 H7C . . 110.8 ?
H7B O7 H7C . . 109.2 ?
H8A O8 H8D . . 110.0 ?
H8D O8 H8'D . . 120.0 ?
H9A O9 H9C . . 109.5 ?
H9A O9 H9'A . . 95.4 ?
H9A O9 H9'C . . 77.2 ?
H9C O9 H9'C . . 87.0 ?
H9'A O9 H9'C . . 70.2 ?
H8A O8' H8'A . . 115.6 ?
H8'A O8' H8'D . . 110.0 ?
H9C O9' H9'C . . 116.2 ?
H9'A O9' H9'C . . 110.0 ?
O2 C1 O1 . . 123.2(4) ?
O2 C1 C2 . . 117.8(4) ?
O1 C1 C2 . . 119.0(4) ?
O5 C2 C1 . . 110.0(4) ?
O5 C2 C2 . 2 109.4(3) ?
C1 C2 C2 . 2 110.6(5) ?
O5 C2 H2 . . 109.0 ?
C1 C2 H2 . . 109.0 ?
C2 C2 H2 2 . 109.0 ?
O6 C3 C4 . . 109.7(4) ?
O6 C3 C3 . 2 109.8(3) ?
C4 C3 C3 . 2 111.1(5) ?
O6 C3 H3 . . 108.7 ?
C4 C3 H3 . . 108.7 ?
C3 C3 H3 2 . 108.7 ?
O4 C4 O3 . . 124.9(4) ?
O4 C4 C3 . . 115.8(4) ?
O3 C4 C3 . . 119.3(4) ?

loop_
_geom_bond_atom_site_label_1
_geom_bond_atom_site_label_2
_geom_bond_site_symmetry_2
_geom_bond_distance
_geom_bond_publ_flag
Zn1 O3 . 2.016(3) ?
Zn1 O1 . 2.019(3) ?
Zn1 O4 4_545 2.054(3) ?
Zn1 O7 . 2.054(3) ?
Zn1 O5 . 2.189(3) ?
Zn1 O6 . 2.285(3) ?
O1 C1 . 1.270(6) ?
O2 C1 . 1.247(6) ?
O3 C4 . 1.264(5) ?
O4 C4 . 1.252(5) ?
O4 Zn1 4 2.054(3) ?
O5 C2 . 1.431(5) ?
O5 H5 . 0.9300 ?
O6 C3 . 1.437(6) ?
O6 H6 . 0.9300 ?
O7 H7B . 0.8500 ?
O7 H7C . 0.8500 ?
O8 H8A . 0.8501 ?
O8 H8D . 0.8500 ?
O8 H8'D . 1.0056 ?
O9 H9A . 0.8500 ?
O9 H9C . 0.8500 ?
O9 H9'A . 0.9764 ?
O8' H8A . 1.0296 ?
O8' H8'A . 0.8500 ?
O8' H8'D . 0.8500 ?
O9' H9'A . 0.8500 ?
O9' H9'C . 0.8500 ?
C1 C2 . 1.531(6) ?
C2 C2 2 1.537(9) ?
C2 H2 . 0.9800 ?
C3 C4 . 1.529(6) ?
C3 C3 2 1.529(10) ?
C3 H3 . 0.9800 ?

loop_
_geom_hbond_atom_site_label_D
_geom_hbond_atom_site_label_H
_geom_hbond_atom_site_label_A
_geom_hbond_site_symmetry_A
_geom_hbond_distance_DH
_geom_hbond_distance_HA
_geom_hbond_distance_DA
_geom_hbond_angle_DHA
O8 H8D O2 4_556 0.85 2.23 3.074(10) 173.8
O9 H9A O1 4_556 0.85 2.41 2.849(7) 112.9
O9 H9A O7 4_556 0.85 2.38 3.094(8) 141.5
O9 H9C O9 2_556 0.85 1.95 2.421(14) 113.4
O8 H8A O8' 2_556 0.85 2.16 2.791(12) 131.4
O9 H9C O9' 2_556 0.85 2.00 2.761(10) 148.5
O9' H9'C O1 4_556 0.85 1.92 2.765(7) 176.6
O9' H9'C O2 4_556 0.85 2.66 3.225(8) 125.3
